data_4333382
loop_
_publ_author_name
'Mandal, Sukhendu'
'Chandra, Manabendra'
'Natarajan, Srinivasan'

_publ_section_title
;
 Synthesis, Structure, and Upconversion Studies on Organically Templated
 Uranium Phosphites
;
_journal_issue 19
_journal_name_full 'Inorganic Chemistry'
_journal_page_first 7935
_journal_page_last 7943
_journal_paper_doi 10.1021/ic700866f
_journal_volume 46
_journal_year 2007
_chemical_formula_sum 'C H6 F3 N O3 P U'
_chemical_formula_weight 406.08
_chemical_name_common 'Uranium Phosphite'
_chemical_name_systematic
;
 ?
;
_space_group_IT_number 2
_symmetry_cell_setting triclinic
_symmetry_space_group_name_Hall '-P 1'
_symmetry_space_group_name_H-M 'P -1'
_atom_sites_solution_hydrogens geom
_atom_sites_solution_primary direct
_atom_sites_solution_secondary difmap
_audit_creation_method SHELXL-97
_cell_angle_alpha 92.453(4)
_cell_angle_beta 102.094(4)
_cell_angle_gamma 108.916(4)
_cell_formula_units_Z 2
_cell_length_a 6.1929(18)
_cell_length_b 7.225(2)
_cell_length_c 7.999(2)
_cell_measurement_reflns_used 1281
_cell_measurement_temperature 293(2)
_cell_measurement_theta_max 27.03
_cell_measurement_theta_min 3.00
_cell_volume 328.68(16)
_computing_cell_refinement SMART
_computing_data_collection 'SMART (Bruker, 2000)'
_computing_data_reduction 'SAINT (Bruker, 2000)'
_computing_molecular_graphics 'Ortep-3 for Windows (Farrugia, 1997) and CAMERON (Watkin et al., 1993)'
_computing_publication_material 'PLATON (Spek, 1990)'
_computing_structure_refinement 'SHELXL-97 (Sheldrick, 1997)'
_computing_structure_solution 'SIR92 (Altomare et al., 1993)'
_diffrn_ambient_temperature 293(2)
_diffrn_measured_fraction_theta_full 0.891
_diffrn_measured_fraction_theta_max 0.891
_diffrn_measurement_device_type 'Bruker SMART CCD area detector'
_diffrn_measurement_method '\f and \w scans'
_diffrn_radiation_monochromator graphite
_diffrn_radiation_source 'fine-focus sealed tube'
_diffrn_radiation_type MoK\a
_diffrn_radiation_wavelength 0.71073
_diffrn_reflns_av_R_equivalents 0.0380
_diffrn_reflns_av_sigmaI/netI 0.0474
_diffrn_reflns_limit_h_max 7
_diffrn_reflns_limit_h_min -7
_diffrn_reflns_limit_k_max 9
_diffrn_reflns_limit_k_min -9
_diffrn_reflns_limit_l_max 10
_diffrn_reflns_limit_l_min -9
_diffrn_reflns_number 3026
_diffrn_reflns_theta_full 27.03
_diffrn_reflns_theta_max 27.03
_diffrn_reflns_theta_min 3.00
_exptl_absorpt_coefficient_mu 24.946
_exptl_absorpt_correction_T_max 0.2402
_exptl_absorpt_correction_T_min 0.0823
_exptl_absorpt_correction_type multi-scan
_exptl_crystal_colour green
_exptl_crystal_density_diffrn 4.103
_exptl_crystal_density_method 'not measured'
_exptl_crystal_description 'plate like'
_exptl_crystal_F_000 354
_exptl_crystal_size_max 0.20
_exptl_crystal_size_mid 0.10
_exptl_crystal_size_min 0.08
_refine_diff_density_max 1.779
_refine_diff_density_min -2.547
_refine_diff_density_rms 0.324
_refine_ls_extinction_method none
_refine_ls_goodness_of_fit_ref 1.084
_refine_ls_hydrogen_treatment mixed
_refine_ls_matrix_type full
_refine_ls_number_parameters 92
_refine_ls_number_reflns 1281
_refine_ls_number_restraints 0
_refine_ls_restrained_S_all 1.084
_refine_ls_R_factor_all 0.0322
_refine_ls_R_factor_gt 0.0318
_refine_ls_shift/su_max 0.000
_refine_ls_shift/su_mean 0.000
_refine_ls_structure_factor_coef Fsqd
_refine_ls_weighting_details 'calc w=1/[\s^2^(Fo^2^)+(0.0433P)^2^+2.4483P] where P=(Fo^2^+2Fc^2^)/3'
_refine_ls_weighting_scheme calc
_refine_ls_wR_factor_gt 0.0821
_refine_ls_wR_factor_ref 0.0824
_reflns_number_gt 1260
_reflns_number_total 1281
_reflns_threshold_expression >2sigma(I)
_cod_data_source_file ic700866fsup1.cif
_cod_data_source_block compound1
_cod_depositor_comments
;
The following automatic conversions were performed:

'_symmetry_cell_setting' value 'Triclinic' changed to 'triclinic'
according to /home/saulius/struct/CIF-dictionaries/cif_core.dic
dictionary named 'cif_core.dic' version 2.4.2 from 2011-04-26.

Automatic conversion script
Id: cif_fix_values 1891 2012-01-12 08:04:46Z andrius 
;
_cod_original_cell_volume 328.68(17)
_cod_original_formula_sum C1H6F3N1O3P1U1
_cod_database_code 4333382

loop_
_symmetry_equiv_pos_as_xyz
'x, y, z'
'-x, -y, -z'

loop_
_atom_site_label
_atom_site_type_symbol
_atom_site_fract_x
_atom_site_fract_y
_atom_site_fract_z
_atom_site_U_iso_or_equiv
_atom_site_adp_type
_atom_site_occupancy
_atom_site_symmetry_multiplicity
_atom_site_calc_flag
_atom_site_refinement_flags
U1 U 0.58831(4) 0.77796(3) 0.59747(3) 0.01512(15) Uani 1 1 d .
P1 P 0.7798(4) 0.9937(3) 0.2333(3) 0.0168(4) Uani 1 1 d .
H10 H 0.7083 0.9188 0.1188 0.020 Uiso 1 1 calc R
F1 F 0.5627(10) 0.6027(8) 0.8126(8) 0.0297(12) Uani 1 1 d .
O1 O 0.9637(11) 0.9025(11) 0.7611(9) 0.0283(15) Uani 1 1 d .
O2 O 0.7490(12) 0.8439(9) 0.3632(10) 0.0261(14) Uani 1 1 d .
F2 F 0.2825(8) 0.4928(7) 0.4698(7) 0.0225(11) Uani 1 1 d .
O3 O 0.3451(15) 0.8596(11) 0.7504(12) 0.041(2) Uani 1 1 d .
F3 F 0.6821(9) 1.1232(7) 0.6018(7) 0.0225(11) Uani 1 1 d .
N1 N 0.0734(14) 0.4463(11) 0.7896(11) 0.0253(16) Uani 1 1 d .
H1 H 0.0493 0.5500 0.7436 0.038 Uiso 1 1 calc R
H2 H 0.0111 0.3411 0.7106 0.038 Uiso 1 1 calc R
H3 H 0.2270 0.4706 0.8260 0.038 Uiso 1 1 calc R
C1 C -0.0415(16) 0.4073(13) 0.9406(12) 0.0239(19) Uani 1 1 d .
H4 H -0.2110 0.3632 0.8999 0.029 Uiso 1 1 calc R
H5 H 0.0001 0.3052 1.0002 0.029 Uiso 1 1 calc R

loop_
_atom_site_aniso_label
_atom_site_aniso_U_11
_atom_site_aniso_U_22
_atom_site_aniso_U_33
_atom_site_aniso_U_23
_atom_site_aniso_U_13
_atom_site_aniso_U_12
U1 0.0152(2) 0.0122(2) 0.0210(2) 0.00665(13) 0.00662(14) 0.00660(14)
P1 0.0183(10) 0.0161(9) 0.0193(11) 0.0049(8) 0.0068(8) 0.0085(8)
F1 0.034(3) 0.033(3) 0.033(3) 0.019(2) 0.015(2) 0.018(2)
O1 0.020(3) 0.040(4) 0.019(4) 0.015(3) 0.002(3) 0.003(3)
O2 0.032(3) 0.022(3) 0.037(4) 0.016(3) 0.022(3) 0.016(3)
F2 0.018(2) 0.015(2) 0.036(3) 0.006(2) 0.006(2) 0.0073(19)
O3 0.061(5) 0.038(4) 0.060(6) 0.033(4) 0.047(4) 0.040(4)
F3 0.023(2) 0.017(2) 0.025(3) 0.0025(19) -0.002(2) 0.007(2)
N1 0.028(4) 0.017(3) 0.032(5) 0.004(3) 0.008(3) 0.008(3)
C1 0.021(4) 0.028(5) 0.022(5) 0.007(4) 0.004(4) 0.008(4)

loop_
_atom_type_symbol
_atom_type_description
_atom_type_scat_dispersion_real
_atom_type_scat_dispersion_imag
_atom_type_scat_source
C C 0.0033 0.0016 'International Tables Vol C Tables 4.2.6.8 and 6.1.1.4'
H H 0.0000 0.0000 'International Tables Vol C Tables 4.2.6.8 and 6.1.1.4'
N N 0.0061 0.0033 'International Tables Vol C Tables 4.2.6.8 and 6.1.1.4'
O O 0.0106 0.0060 'International Tables Vol C Tables 4.2.6.8 and 6.1.1.4'
F F 0.0171 0.0103 'International Tables Vol C Tables 4.2.6.8 and 6.1.1.4'
P P 0.1023 0.0942 'International Tables Vol C Tables 4.2.6.8 and 6.1.1.4'
U U -9.6767 9.6646 'International Tables Vol C Tables 4.2.6.8 and 6.1.1.4'

loop_
_geom_angle_atom_site_label_1
_geom_angle_atom_site_label_2
_geom_angle_atom_site_label_3
_geom_angle
_geom_angle_site_symmetry_1
_geom_angle_site_symmetry_3
F1 U1 O1 78.9(2) . .
F1 U1 O2 145.1(2) . .
O1 U1 O2 86.4(3) . .
F1 U1 F2 78.4(2) . .
O1 U1 F2 144.9(2) . .
O2 U1 F2 97.3(2) . .
F1 U1 O3 71.4(2) . .
O1 U1 O3 108.0(3) . .
O2 U1 O3 143.5(2) . .
F2 U1 O3 89.6(3) . .
F1 U1 F3 128.5(2) . .
O1 U1 F3 76.3(2) . .
O2 U1 F3 77.0(2) . .
F2 U1 F3 138.54(17) . .
O3 U1 F3 74.4(2) . .
F1 U1 F3 134.5(2) . 2_676
O1 U1 F3 139.9(2) . 2_676
O2 U1 F3 74.5(2) . 2_676
F2 U1 F3 73.60(17) . 2_676
O3 U1 F3 73.2(3) . 2_676
F3 U1 F3 65.2(2) . 2_676
F1 U1 F2 74.0(2) . 2_666
O1 U1 F2 81.6(2) . 2_666
O2 U1 F2 72.6(2) . 2_666
F2 U1 F2 66.62(19) . 2_666
O3 U1 F2 141.2(2) . 2_666
F3 U1 F2 143.24(17) . 2_666
F3 U1 F2 123.50(18) 2_676 2_666
F1 U1 U1 73.35(16) . 2_666
O1 U1 U1 112.89(19) . 2_666
O2 U1 U1 83.76(16) . 2_666
F2 U1 U1 34.16(12) . 2_666
O3 U1 U1 118.2(2) . 2_666
F3 U1 U1 158.18(13) . 2_666
F3 U1 U1 99.94(12) 2_676 2_666
F2 U1 U1 32.46(12) 2_666 2_666
F1 U1 U1 141.74(15) . 2_676
O1 U1 U1 108.30(18) . 2_676
O2 U1 U1 72.98(15) . 2_676
F2 U1 U1 106.09(12) . 2_676
O3 U1 U1 70.66(17) . 2_676
F3 U1 U1 32.63(12) . 2_676
F3 U1 U1 32.61(12) 2_676 2_676
F2 U1 U1 143.44(13) 2_666 2_676
U1 U1 U1 130.80(2) 2_666 2_676
O1 P1 O3 111.2(4) 2_776 2_676
O1 P1 O2 111.4(4) 2_776 .
O3 P1 O2 113.9(4) 2_676 .
P1 O1 U1 147.2(4) 2_776 .
P1 O2 U1 139.6(4) . .
U1 F2 U1 113.38(19) . 2_666
P1 O3 U1 142.5(4) 2_676 .
U1 F3 U1 114.8(2) . 2_676
C1 C1 N1 108.5(9) 2_567 .

loop_
_geom_bond_atom_site_label_1
_geom_bond_atom_site_label_2
_geom_bond_distance
_geom_bond_site_symmetry_2
U1 F1 2.182(5) .
U1 O1 2.279(6) .
U1 O2 2.298(7) .
U1 F2 2.314(5) .
U1 O3 2.324(7) .
U1 F3 2.367(5) .
U1 F3 2.369(5) 2_676
U1 F2 2.421(5) 2_666
U1 U1 3.9575(12) 2_666
U1 U1 3.9890(10) 2_676
P1 O1 1.511(7) 2_776
P1 O3 1.517(7) 2_676
P1 O2 1.527(7) .
O1 P1 1.511(6) 2_776
F2 U1 2.421(5) 2_666
O3 P1 1.517(7) 2_676
F3 U1 2.369(5) 2_676
N1 C1 1.518(12) .
C1 C1 1.483(18) 2_567
